data_7116150
loop_
_publ_author_name
'Samantha K. Furfari'
'Matthew R. Gyton'
'Daniel Twycross'
'Marcus L. Cole'

_publ_section_title
;
 Air stable NHCs: a study of stereoelectronics and metallorganic catalytic
 activity
;
_journal_name_full Chem.Commun.
_journal_page_first 74
_journal_paper_doi 10.1039/C4cc06809B
_journal_volume 51
_journal_year 2015
_chemical_compound_source toluene
_chemical_formula_moiety 'C35 H48 Br2 Cl Ir N2.2C7H8'
_chemical_formula_sum 'C49 H62 Br2 Cl Ir N2'
_chemical_formula_weight 1066.48
_chemical_name_common '[IrCl(COD)(IPrBr)].2C7H8'
_chemical_temperature_decomposition 465
_space_group_IT_number 14
_symmetry_cell_setting monoclinic
_symmetry_Int_Tables_number 14
_symmetry_space_group_name_Hall '-P 2ybc'
_symmetry_space_group_name_H-M 'P 1 21/c 1'
_atom_sites_solution_hydrogens geom
_atom_sites_solution_primary direct
_atom_sites_solution_secondary difmap
_audit_creation_method SHELXL-97
_cell_angle_alpha 90.00
_cell_angle_beta 99.668(3)
_cell_angle_gamma 90.00
_cell_formula_units_Z 4
_cell_length_a 10.6872(13)
_cell_length_b 21.9371(16)
_cell_length_c 19.3647(14)
_cell_measurement_temperature 150(2)
_cell_volume 4475.5(7)
_computing_cell_refinement 'Bruker Scalepack'
_computing_data_collection 'Bruker AXS Collect Software'
_computing_data_reduction X-Seed
_computing_molecular_graphics 'X-Seed / POV-Ray'
_computing_publication_material 'Microsoft Office 2010'
_computing_structure_refinement 'SHELXL-97 (Sheldrick, 1997)'
_computing_structure_solution 'SHELXS-97 (Sheldrick, 1990)'
_diffrn_ambient_temperature 150(2)
_diffrn_measured_fraction_theta_full 0.937
_diffrn_measured_fraction_theta_max 0.819
_diffrn_measurement_device_type 'Bruker X8 Apex'
_diffrn_measurement_method 'psi and omega scans'
_diffrn_radiation_monochromator graphite
_diffrn_radiation_probe x-ray
_diffrn_radiation_type MoK\a
_diffrn_radiation_wavelength 0.71073
_diffrn_reflns_av_R_equivalents 0.0835
_diffrn_reflns_av_sigmaI/netI 0.1065
_diffrn_reflns_limit_h_max 9
_diffrn_reflns_limit_h_min -13
_diffrn_reflns_limit_k_max 27
_diffrn_reflns_limit_k_min -30
_diffrn_reflns_limit_l_max 25
_diffrn_reflns_limit_l_min -27
_diffrn_reflns_number 33217
_diffrn_reflns_theta_full 26.00
_diffrn_reflns_theta_max 29.93
_diffrn_reflns_theta_min 1.86
_diffrn_source 'fine-focus sealed tube'
_exptl_absorpt_coefficient_mu 4.864
_exptl_absorpt_correction_T_max 0.6419
_exptl_absorpt_correction_T_min 0.4429
_exptl_absorpt_correction_type empirical
_exptl_absorpt_process_details SADABS
_exptl_crystal_colour 'dark yellow'
_exptl_crystal_density_diffrn 1.583
_exptl_crystal_density_method 'not measured'
_exptl_crystal_description prism
_exptl_crystal_F_000 2136
_exptl_crystal_size_max 0.20
_exptl_crystal_size_mid 0.10
_exptl_crystal_size_min 0.10
_refine_diff_density_max 2.544
_refine_diff_density_min -3.184
_refine_diff_density_rms 0.242
_refine_ls_extinction_method none
_refine_ls_goodness_of_fit_ref 1.105
_refine_ls_hydrogen_treatment constr
_refine_ls_matrix_type full
_refine_ls_number_parameters 506
_refine_ls_number_reflns 10597
_refine_ls_number_restraints 0
_refine_ls_restrained_S_all 1.105
_refine_ls_R_factor_all 0.1358
_refine_ls_R_factor_gt 0.0642
_refine_ls_shift/su_max 0.000
_refine_ls_shift/su_mean 0.000
_refine_ls_structure_factor_coef Fsqd
_refine_ls_weighting_details 'calc w=1/[\s^2^(Fo^2^)+(0.0000P)^2^+74.4575P] where P=(Fo^2^+2Fc^2^)/3'
_refine_ls_weighting_scheme calc
_refine_ls_wR_factor_gt 0.1178
_refine_ls_wR_factor_ref 0.1497
_reflns_number_gt 6664
_reflns_number_total 10597
_reflns_threshold_expression >2sigma(I)
_cod_data_source_file c4cc06809b2.cif
_cod_data_source_block 1a
_cod_depositor_comments
;
The following automatic conversions were performed:

'_chemical_melting_point' tag was changed to
'_chemical_temperature_decomposition' since the value had been '465
(dec.)'. The value '465 (dec.)' was changed to '465'.

Automatic conversion script
Id: cif_fix_values 2827 2014-09-09 07:05:25Z andrius 
;
_cod_original_sg_symbol_H-M 'P 21/c'
_cod_database_code 7116150

loop_
_symmetry_equiv_pos_as_xyz
'x, y, z'
'-x, y+1/2, -z+1/2'
'-x, -y, -z'
'x, -y-1/2, z-1/2'

loop_
_atom_site_label
_atom_site_type_symbol
_atom_site_fract_x
_atom_site_fract_y
_atom_site_fract_z
_atom_site_U_iso_or_equiv
_atom_site_adp_type
_atom_site_occupancy
_atom_site_symmetry_multiplicity
_atom_site_calc_flag
_atom_site_refinement_flags
Ir1 Ir 0.39256(4) 0.397094(17) 0.278532(17) 0.01864(10) Uani 1 1 d .
Br1 Br 0.03764(10) 0.40109(5) 0.01032(4) 0.0268(2) Uani 1 1 d .
Br2 Br 0.09264(11) 0.24198(4) 0.05974(5) 0.0280(2) Uani 1 1 d .
Cl1 Cl 0.5429(3) 0.37528(12) 0.20556(12) 0.0266(6) Uani 1 1 d .
N1 N 0.1889(7) 0.4043(3) 0.1476(3) 0.0155(16) Uani 1 1 d .
N2 N 0.2269(8) 0.3097(3) 0.1758(3) 0.0167(17) Uani 1 1 d .
C1 C 0.2555(9) 0.3681(4) 0.1995(4) 0.0130(18) Uani 1 1 d .
C2 C 0.1263(10) 0.3696(4) 0.0925(4) 0.019(2) Uani 1 1 d .
C3 C 0.1493(10) 0.3108(4) 0.1099(4) 0.019(2) Uani 1 1 d .
C4 C 0.1657(9) 0.4691(4) 0.1565(4) 0.0166(19) Uani 1 1 d .
C5 C 0.2551(10) 0.5111(4) 0.1403(5) 0.021(2) Uani 1 1 d .
C6 C 0.2301(11) 0.5722(5) 0.1512(6) 0.032(3) Uani 1 1 d .
H6 H 0.2886 0.6022 0.1411 0.038 Uiso 1 1 calc R
C7 C 0.1230(13) 0.5903(5) 0.1762(6) 0.040(3) Uani 1 1 d .
H7 H 0.1091 0.6323 0.1840 0.048 Uiso 1 1 calc R
C8 C 0.0358(11) 0.5478(5) 0.1898(5) 0.030(2) Uani 1 1 d .
H8 H -0.0387 0.5610 0.2060 0.036 Uiso 1 1 calc R
C9 C 0.0545(10) 0.4856(4) 0.1802(5) 0.022(2) Uani 1 1 d .
C10 C 0.3684(10) 0.4930(5) 0.1074(5) 0.023(2) Uani 1 1 d .
H10 H 0.3834 0.4484 0.1151 0.028 Uiso 1 1 calc R
C11 C 0.4890(11) 0.5269(5) 0.1394(5) 0.031(2) Uani 1 1 d .
H11A H 0.4823 0.5697 0.1247 0.046 Uiso 1 1 calc R
H11B H 0.5624 0.5082 0.1234 0.046 Uiso 1 1 calc R
H11C H 0.4998 0.5246 0.1906 0.046 Uiso 1 1 calc R
C12 C 0.3351(13) 0.5045(6) 0.0285(5) 0.044(3) Uani 1 1 d .
H12A H 0.2580 0.4818 0.0095 0.067 Uiso 1 1 calc R
H12B H 0.4053 0.4907 0.0057 0.067 Uiso 1 1 calc R
H12C H 0.3207 0.5481 0.0199 0.067 Uiso 1 1 calc R
C13 C -0.0477(10) 0.4412(5) 0.1934(5) 0.022(2) Uani 1 1 d .
H13 H -0.0162 0.3992 0.1857 0.027 Uiso 1 1 calc R
C14 C -0.0761(13) 0.4435(6) 0.2676(5) 0.044(3) Uani 1 1 d .
H14A H 0.0018 0.4353 0.3008 0.066 Uiso 1 1 calc R
H14B H -0.1400 0.4127 0.2731 0.066 Uiso 1 1 calc R
H14C H -0.1084 0.4840 0.2767 0.066 Uiso 1 1 calc R
C15 C -0.1716(11) 0.4501(6) 0.1419(6) 0.040(3) Uani 1 1 d .
H15A H -0.2306 0.4170 0.1478 0.060 Uiso 1 1 calc R
H15B H -0.1539 0.4496 0.0939 0.060 Uiso 1 1 calc R
H15C H -0.2097 0.4892 0.1511 0.060 Uiso 1 1 calc R
C16 C 0.2497(10) 0.2534(4) 0.2163(4) 0.019(2) Uani 1 1 d .
C17 C 0.1613(10) 0.2384(4) 0.2602(5) 0.022(2) Uani 1 1 d .
C18 C 0.1780(11) 0.1819(5) 0.2934(5) 0.030(3) Uani 1 1 d .
H18 H 0.1214 0.1699 0.3238 0.036 Uiso 1 1 calc R
C19 C 0.2737(11) 0.1432(5) 0.2832(5) 0.031(3) Uani 1 1 d .
H19 H 0.2823 0.1049 0.3064 0.037 Uiso 1 1 calc R
C20 C 0.3574(11) 0.1591(4) 0.2399(5) 0.028(3) Uani 1 1 d .
H20 H 0.4225 0.1313 0.2331 0.034 Uiso 1 1 calc R
C21 C 0.3489(10) 0.2150(4) 0.2056(4) 0.022(2) Uani 1 1 d .
C22 C 0.0501(10) 0.2792(4) 0.2698(5) 0.025(2) Uani 1 1 d .
H22 H 0.0726 0.3220 0.2593 0.030 Uiso 1 1 calc R
C23 C 0.0251(14) 0.2771(5) 0.3455(6) 0.044(3) Uani 1 1 d .
H23A H -0.0123 0.2376 0.3542 0.066 Uiso 1 1 calc R
H23B H -0.0338 0.3098 0.3527 0.066 Uiso 1 1 calc R
H23C H 0.1052 0.2824 0.3778 0.066 Uiso 1 1 calc R
C24 C -0.0698(12) 0.2616(5) 0.2187(6) 0.039(3) Uani 1 1 d .
H24A H -0.0535 0.2649 0.1706 0.059 Uiso 1 1 calc R
H24B H -0.1392 0.2891 0.2251 0.059 Uiso 1 1 calc R
H24C H -0.0934 0.2196 0.2278 0.059 Uiso 1 1 calc R
C25 C 0.4454(10) 0.2301(5) 0.1581(5) 0.025(2) Uani 1 1 d .
H25 H 0.4316 0.2732 0.1418 0.029 Uiso 1 1 calc R
C26 C 0.5811(12) 0.2241(5) 0.1974(5) 0.036(3) Uani 1 1 d .
H26A H 0.6408 0.2296 0.1646 0.055 Uiso 1 1 calc R
H26B H 0.5929 0.1835 0.2187 0.055 Uiso 1 1 calc R
H26C H 0.5967 0.2552 0.2341 0.055 Uiso 1 1 calc R
C27 C 0.4279(11) 0.1884(5) 0.0939(5) 0.033(3) Uani 1 1 d .
H27A H 0.4495 0.1464 0.1087 0.049 Uiso 1 1 calc R
H27B H 0.4835 0.2019 0.0615 0.049 Uiso 1 1 calc R
H27C H 0.3393 0.1900 0.0703 0.049 Uiso 1 1 calc R
C28 C 0.5440(10) 0.3964(6) 0.3705(5) 0.031(2) Uani 1 1 d .
H28 H 0.5838 0.3641 0.3497 0.037 Uiso 1 1 calc R
C29 C 0.5379(11) 0.4535(5) 0.3383(5) 0.034(3) Uani 1 1 d .
H29 H 0.5744 0.4572 0.2970 0.040 Uiso 1 1 calc R
C30 C 0.4784(15) 0.5099(6) 0.3635(6) 0.051(4) Uani 1 1 d .
H30A H 0.5342 0.5256 0.4058 0.062 Uiso 1 1 calc R
H30B H 0.4726 0.5416 0.3268 0.062 Uiso 1 1 calc R
C31 C 0.3496(16) 0.4987(6) 0.3804(7) 0.057(4) Uani 1 1 d .
H31A H 0.3008 0.5372 0.3745 0.068 Uiso 1 1 calc R
H31B H 0.3581 0.4865 0.4302 0.068 Uiso 1 1 calc R
C32 C 0.2753(11) 0.4496(5) 0.3351(5) 0.028(2) Uani 1 1 d .
H32 H 0.2267 0.4608 0.2913 0.033 Uiso 1 1 calc R
C33 C 0.2767(11) 0.3863(5) 0.3569(5) 0.033(3) Uani 1 1 d .
H33 H 0.2251 0.3582 0.3276 0.040 Uiso 1 1 calc R
C34 C 0.3550(13) 0.3626(6) 0.4232(5) 0.045(3) Uani 1 1 d .
H34A H 0.3142 0.3753 0.4631 0.054 Uiso 1 1 calc R
H34B H 0.3535 0.3175 0.4216 0.054 Uiso 1 1 calc R
C35 C 0.4901(13) 0.3829(6) 0.4371(5) 0.047(4) Uani 1 1 d .
H35A H 0.5422 0.3508 0.4640 0.056 Uiso 1 1 calc R
H35B H 0.4968 0.4201 0.4664 0.056 Uiso 1 1 calc R
C36 C 0.4926(11) 0.6868(5) 0.0279(5) 0.030(2) Uani 1 1 d .
C37 C 0.4662(13) 0.7142(5) 0.0885(5) 0.036(3) Uani 1 1 d .
H37 H 0.5335 0.7226 0.1260 0.043 Uiso 1 1 calc R
C38 C 0.3426(13) 0.7293(5) 0.0949(6) 0.038(3) Uani 1 1 d .
H38 H 0.3268 0.7476 0.1371 0.046 Uiso 1 1 calc R
C39 C 0.2425(12) 0.7186(5) 0.0420(6) 0.036(3) Uani 1 1 d .
H39 H 0.1583 0.7291 0.0470 0.043 Uiso 1 1 calc R
C40 C 0.2681(12) 0.6920(5) -0.0191(6) 0.035(3) Uani 1 1 d .
H40 H 0.2007 0.6850 -0.0570 0.042 Uiso 1 1 calc R
C41 C 0.3900(12) 0.6757(5) -0.0256(5) 0.034(3) Uani 1 1 d .
H41 H 0.4047 0.6564 -0.0674 0.041 Uiso 1 1 calc R
C42 C 0.6242(14) 0.6698(6) 0.0208(7) 0.052(4) Uani 1 1 d .
H42A H 0.6807 0.7045 0.0338 0.078 Uiso 1 1 calc R
H42B H 0.6266 0.6582 -0.0278 0.078 Uiso 1 1 calc R
H42C H 0.6520 0.6352 0.0517 0.078 Uiso 1 1 calc R
C43 C -0.067(2) 0.5748(9) 0.4403(14) 0.109(10) Uani 1 1 d .
C44 C -0.0066(19) 0.5938(7) 0.3848(8) 0.066(5) Uani 1 1 d .
H44 H -0.0393 0.5894 0.3363 0.080 Uiso 1 1 calc R
C45 C 0.106(2) 0.6196(8) 0.4122(17) 0.145(13) Uani 1 1 d .
H45 H 0.1379 0.6324 0.3716 0.174 Uiso 1 1 calc R
C46 C 0.183(2) 0.6343(10) 0.455(2) 0.21(2) Uani 1 1 d .
H46 H 0.2650 0.6518 0.4571 0.252 Uiso 1 1 calc R
C47 C 0.094(4) 0.6124(14) 0.5176(13) 0.147(17) Uani 1 1 d .
H47 H 0.1303 0.6214 0.5647 0.176 Uiso 1 1 calc R
C48 C -0.014(3) 0.5861(11) 0.5100(11) 0.115(12) Uani 1 1 d .
H48 H -0.0550 0.5751 0.5482 0.138 Uiso 1 1 calc R
C49 C -0.180(2) 0.5490(10) 0.4262(16) 0.159(13) Uani 1 1 d .
H49A H -0.2391 0.5763 0.3966 0.238 Uiso 1 1 calc R
H49B H -0.2122 0.5413 0.4700 0.238 Uiso 1 1 calc R
H49C H -0.1740 0.5104 0.4016 0.238 Uiso 1 1 calc R

loop_
_atom_site_aniso_label
_atom_site_aniso_U_11
_atom_site_aniso_U_22
_atom_site_aniso_U_33
_atom_site_aniso_U_23
_atom_site_aniso_U_13
_atom_site_aniso_U_12
Ir1 0.0238(2) 0.01646(17) 0.01424(15) -0.00022(15) -0.00080(11) -0.00068(18)
Br1 0.0308(6) 0.0263(5) 0.0192(4) 0.0052(4) -0.0074(4) 0.0002(5)
Br2 0.0347(7) 0.0196(5) 0.0258(5) -0.0048(4) -0.0061(4) -0.0043(4)
Cl1 0.0255(16) 0.0294(13) 0.0260(11) -0.0068(10) 0.0079(9) -0.0054(10)
N1 0.022(5) 0.013(4) 0.011(3) 0.001(3) 0.001(3) 0.001(3)
N2 0.027(5) 0.008(4) 0.015(3) 0.000(3) 0.000(3) -0.004(3)
C1 0.009(5) 0.018(4) 0.011(4) 0.003(3) 0.000(3) 0.008(4)
C2 0.026(6) 0.012(4) 0.017(4) 0.000(3) 0.001(4) 0.002(4)
C3 0.024(6) 0.016(5) 0.018(4) -0.004(4) 0.001(4) 0.001(4)
C4 0.022(6) 0.010(4) 0.016(4) 0.002(3) -0.002(3) 0.003(4)
C5 0.020(6) 0.020(5) 0.022(4) 0.003(4) 0.000(4) 0.001(4)
C6 0.029(7) 0.021(5) 0.045(6) 0.005(5) 0.006(5) -0.002(5)
C7 0.043(9) 0.019(6) 0.057(7) 0.000(5) 0.006(6) 0.007(5)
C8 0.024(7) 0.023(6) 0.044(6) -0.003(5) 0.008(5) 0.009(5)
C9 0.022(6) 0.021(5) 0.020(4) -0.001(4) 0.000(4) 0.010(4)
C10 0.019(6) 0.027(5) 0.026(5) 0.001(4) 0.008(4) -0.009(4)
C11 0.023(7) 0.030(6) 0.038(6) 0.005(5) 0.004(4) -0.008(5)
C12 0.049(9) 0.060(9) 0.026(5) 0.009(5) 0.013(5) -0.013(7)
C13 0.014(6) 0.022(5) 0.032(5) 0.002(4) 0.006(4) -0.004(4)
C14 0.046(9) 0.055(8) 0.032(6) -0.001(5) 0.010(5) 0.001(6)
C15 0.027(8) 0.044(7) 0.046(7) -0.003(6) 0.000(5) 0.006(6)
C16 0.033(6) 0.010(4) 0.011(4) 0.001(3) -0.001(4) -0.003(4)
C17 0.024(6) 0.018(5) 0.022(4) 0.003(4) -0.001(4) -0.001(4)
C18 0.038(7) 0.023(6) 0.026(5) 0.010(4) 0.002(4) -0.011(5)
C19 0.038(8) 0.020(5) 0.030(5) 0.011(4) -0.005(5) 0.000(5)
C20 0.045(8) 0.011(5) 0.026(5) 0.004(4) -0.005(4) 0.005(5)
C21 0.027(6) 0.022(5) 0.014(4) 0.000(4) -0.004(4) -0.009(4)
C22 0.018(6) 0.015(5) 0.042(6) 0.000(4) 0.008(4) -0.001(4)
C23 0.068(11) 0.028(6) 0.043(7) 0.003(5) 0.029(6) -0.002(6)
C24 0.040(8) 0.028(6) 0.052(7) 0.004(5) 0.013(6) -0.004(5)
C25 0.028(7) 0.022(5) 0.021(4) 0.000(4) -0.002(4) -0.006(4)
C26 0.048(9) 0.028(6) 0.033(6) 0.009(5) 0.005(5) 0.005(5)
C27 0.034(8) 0.037(7) 0.030(5) -0.009(5) 0.015(5) 0.000(5)
C28 0.017(6) 0.046(7) 0.029(5) 0.000(5) 0.001(4) -0.001(5)
C29 0.029(7) 0.050(7) 0.021(5) -0.019(5) 0.002(4) -0.018(5)
C30 0.086(13) 0.031(7) 0.042(7) -0.012(5) 0.023(7) -0.023(7)
C31 0.088(13) 0.039(8) 0.046(8) -0.016(6) 0.019(7) -0.006(8)
C32 0.029(7) 0.030(6) 0.026(5) -0.009(4) 0.010(4) 0.002(5)
C33 0.041(7) 0.044(7) 0.015(4) -0.003(4) 0.003(4) 0.009(6)
C34 0.053(10) 0.058(9) 0.025(6) 0.012(5) 0.007(5) 0.004(7)
C35 0.052(9) 0.066(9) 0.017(5) 0.007(5) -0.010(5) 0.005(7)
C36 0.030(7) 0.026(6) 0.035(6) 0.008(4) 0.005(4) -0.005(5)
C37 0.046(9) 0.034(7) 0.025(5) 0.002(5) -0.003(5) -0.003(6)
C38 0.050(9) 0.037(7) 0.028(5) 0.001(5) 0.009(5) 0.009(6)
C39 0.029(7) 0.042(7) 0.037(6) 0.006(5) 0.007(5) -0.001(5)
C40 0.032(8) 0.040(7) 0.033(6) -0.001(5) 0.003(5) -0.002(5)
C41 0.042(8) 0.034(6) 0.028(5) -0.004(5) 0.009(5) -0.009(5)
C42 0.051(10) 0.056(9) 0.051(8) 0.013(7) 0.015(6) 0.001(7)
C43 0.096(19) 0.053(11) 0.15(2) -0.040(13) -0.060(16) 0.047(12)
C44 0.099(16) 0.053(10) 0.042(8) -0.004(7) -0.001(8) 0.033(10)
C45 0.085(19) 0.045(12) 0.27(3) -0.030(16) -0.06(2) 0.038(11)
C46 0.08(2) 0.067(14) 0.42(5) -0.14(3) -0.14(3) 0.070(14)
C47 0.18(4) 0.15(3) 0.090(16) -0.056(17) -0.035(19) 0.12(3)
C48 0.15(3) 0.110(19) 0.057(11) -0.023(11) -0.050(14) 0.075(18)
C49 0.10(2) 0.087(17) 0.27(3) -0.05(2) -0.03(2) 0.059(16)

loop_
_atom_type_symbol
_atom_type_description
_atom_type_scat_dispersion_real
_atom_type_scat_dispersion_imag
_atom_type_scat_source
C C 0.0033 0.0016 'International Tables Vol C Tables 4.2.6.8 and 6.1.1.4'
H H 0.0000 0.0000 'International Tables Vol C Tables 4.2.6.8 and 6.1.1.4'
N N 0.0061 0.0033 'International Tables Vol C Tables 4.2.6.8 and 6.1.1.4'
Cl Cl 0.1484 0.1585 'International Tables Vol C Tables 4.2.6.8 and 6.1.1.4'
Br Br -0.2901 2.4595 'International Tables Vol C Tables 4.2.6.8 and 6.1.1.4'
Ir Ir -1.4442 7.9887 'International Tables Vol C Tables 4.2.6.8 and 6.1.1.4'

loop_
_geom_angle_atom_site_label_1
_geom_angle_atom_site_label_2
_geom_angle_atom_site_label_3
_geom_angle
C1 Ir1 C33 94.0(4)
C1 Ir1 C32 98.3(4)
C33 Ir1 C32 39.8(4)
C1 Ir1 C29 160.5(4)
C33 Ir1 C29 97.7(4)
C32 Ir1 C29 81.2(4)
C1 Ir1 C28 161.3(4)
C33 Ir1 C28 81.9(4)
C32 Ir1 C28 90.2(4)
C29 Ir1 C28 37.4(4)
C1 Ir1 Cl1 87.8(3)
C33 Ir1 Cl1 160.2(3)
C32 Ir1 Cl1 159.1(3)
C29 Ir1 Cl1 86.4(3)
C28 Ir1 Cl1 90.1(3)
C1 N1 C2 111.5(7)
C1 N1 C4 123.6(7)
C2 N1 C4 123.7(7)
C1 N2 C3 110.7(7)
C1 N2 C16 126.8(7)
C3 N2 C16 121.5(7)
N1 C1 N2 103.5(7)
N1 C1 Ir1 125.8(6)
N2 C1 Ir1 129.3(6)
C3 C2 N1 106.8(7)
C3 C2 Br1 128.4(7)
N1 C2 Br1 124.8(6)
C2 C3 N2 107.4(8)
C2 C3 Br2 128.6(7)
N2 C3 Br2 124.0(7)
C9 C4 C5 123.7(9)
C9 C4 N1 117.6(8)
C5 C4 N1 118.7(9)
C6 C5 C4 116.4(10)
C6 C5 C10 120.3(9)
C4 C5 C10 123.1(9)
C7 C6 C5 121.6(11)
C6 C7 C8 120.2(10)
C7 C8 C9 121.4(11)
C4 C9 C8 116.5(10)
C4 C9 C13 124.6(9)
C8 C9 C13 118.8(9)
C5 C10 C11 112.5(9)
C5 C10 C12 108.0(9)
C11 C10 C12 111.4(8)
C9 C13 C14 113.7(9)
C9 C13 C15 112.2(9)
C14 C13 C15 108.9(10)
C21 C16 C17 123.3(8)
C21 C16 N2 119.6(8)
C17 C16 N2 116.9(9)
C18 C17 C16 116.1(9)
C18 C17 C22 120.5(9)
C16 C17 C22 123.4(8)
C19 C18 C17 121.6(10)
C18 C19 C20 120.8(9)
C19 C20 C21 121.3(10)
C20 C21 C16 116.9(9)
C20 C21 C25 118.8(10)
C16 C21 C25 124.3(9)
C17 C22 C24 111.0(9)
C17 C22 C23 111.4(9)
C24 C22 C23 110.4(10)
C26 C25 C27 109.2(9)
C26 C25 C21 111.2(8)
C27 C25 C21 110.8(8)
C29 C28 C35 123.6(11)
C29 C28 Ir1 70.1(5)
C35 C28 Ir1 110.8(7)
C28 C29 C30 125.6(10)
C28 C29 Ir1 72.6(6)
C30 C29 Ir1 109.8(9)
C31 C30 C29 113.1(10)
C30 C31 C32 113.6(10)
C33 C32 C31 122.0(10)
C33 C32 Ir1 69.8(6)
C31 C32 Ir1 112.5(9)
C32 C33 C34 123.8(10)
C32 C33 Ir1 70.4(6)
C34 C33 Ir1 109.9(8)
C35 C34 C33 115.7(10)
C34 C35 C28 113.4(9)
C37 C36 C41 117.1(12)
C37 C36 C42 121.2(11)
C41 C36 C42 121.7(11)
C38 C37 C36 120.7(11)
C39 C38 C37 121.8(11)
C38 C39 C40 118.0(12)
C41 C40 C39 120.8(11)
C40 C41 C36 121.6(11)
C49 C43 C44 119(2)
C49 C43 C48 119(3)
C44 C43 C48 121(3)
C45 C44 C43 109(2)
C46 C45 C44 155(5)
C45 C46 C47 91(3)
C48 C47 C46 130(3)
C47 C48 C43 114(3)

loop_
_geom_bond_atom_site_label_1
_geom_bond_atom_site_label_2
_geom_bond_distance
Ir1 C1 2.035(8)
Ir1 C33 2.127(11)
Ir1 C32 2.135(10)
Ir1 C29 2.164(10)
Ir1 C28 2.196(9)
Ir1 Cl1 2.360(3)
Br1 C2 1.843(9)
Br2 C3 1.841(9)
N1 C1 1.381(10)
N1 C2 1.388(11)
N1 C4 1.457(11)
N2 C1 1.377(11)
N2 C3 1.401(11)
N2 C16 1.462(11)
C2 C3 1.347(12)
C4 C9 1.393(14)
C4 C5 1.400(13)
C5 C6 1.389(14)
C5 C10 1.513(14)
C6 C7 1.374(17)
C7 C8 1.374(16)
C8 C9 1.396(13)
C9 C13 1.515(14)
C10 C11 1.526(14)
C10 C12 1.529(13)
C13 C14 1.518(14)
C13 C15 1.530(14)
C16 C21 1.397(14)
C16 C17 1.411(14)
C17 C18 1.394(13)
C17 C22 1.524(14)
C18 C19 1.369(16)
C19 C20 1.369(16)
C20 C21 1.391(13)
C21 C25 1.529(14)
C22 C24 1.531(15)
C22 C23 1.534(14)
C25 C26 1.526(15)
C25 C27 1.531(13)
C28 C29 1.397(16)
C28 C35 1.527(15)
C29 C30 1.507(17)
C30 C31 1.49(2)
C31 C32 1.526(16)
C32 C33 1.451(15)
C33 C34 1.502(14)
C34 C35 1.492(18)
C36 C37 1.389(15)
C36 C41 1.398(15)
C36 C42 1.483(18)
C37 C38 1.388(17)
C38 C39 1.371(16)
C39 C40 1.387(15)
C40 C41 1.376(17)
C43 C49 1.32(3)
C43 C44 1.41(3)
C43 C48 1.39(3)
C44 C45 1.36(3)
C45 C46 1.12(3)
C46 C47 1.73(5)
C47 C48 1.28(4)
